data_4134450
loop_
_publ_author_name
'Miloserdov, Fedor M.'
'Rajabi, Nasir A.'
'Lowe, John P.'
'Mahon, Mary F.'
'Macgregor, Stuart A.'
'Whittlesey, Michael K.'

_publ_section_title
;
 Zn-Promoted C-H Reductive Elimination and H<sub>2</sub> Activation via a
 Dual Unsaturated Heterobimetallic Ru-Zn Intermediate.
;
_journal_issue 13
_journal_name_full 'Journal of the American Chemical Society'
_journal_page_first 6340
_journal_page_last 6349
_journal_paper_doi 10.1021/jacs.0c01062
_journal_volume 142
_journal_year 2020
_chemical_formula_moiety 'C59 H55 O P3 Ru Zn, 2(C4 H8 O1)'
_chemical_formula_sum 'C67 H71 O3 P3 Ru Zn'
_chemical_formula_weight 1183.58
_space_group_crystal_system triclinic
_space_group_IT_number 2
_space_group_name_Hall '-P 1'
_space_group_name_H-M_alt 'P -1'
_atom_sites_solution_hydrogens mixed
_atom_sites_solution_primary iterative
_audit_creation_date 2019-02-06
_audit_creation_method
;
Olex2 1.2
(compiled 2018.05.29 svn.r3508 for OlexSys, GUI svn.r5506)
;
_cell_angle_alpha 78.102(2)
_cell_angle_beta 81.745(2)
_cell_angle_gamma 64.053(2)
_cell_formula_units_Z 2
_cell_length_a 12.3478(3)
_cell_length_b 12.6936(3)
_cell_length_c 20.7422(4)
_cell_measurement_reflns_used 16905
_cell_measurement_temperature 150.00(10)
_cell_measurement_theta_max 73.1390
_cell_measurement_theta_min 3.9270
_cell_volume 2855.31(12)
_computing_cell_refinement 'CrysAlisPro 1.171.38.41 (Rigaku OD, 2015)'
_computing_data_collection 'CrysAlisPro 1.171.38.41 (Rigaku OD, 2015)'
_computing_data_reduction 'CrysAlisPro 1.171.38.41 (Rigaku OD, 2015)'
_computing_molecular_graphics 'Olex2 (Dolomanov et al., 2009)'
_computing_publication_material 'Olex2 (Dolomanov et al., 2009)'
_computing_structure_refinement 'ShelXL (Sheldrick, 2015)'
_computing_structure_solution 'olex2.solve (Bourhis et al., 2015)'
_diffrn_ambient_environment N~2~
_diffrn_ambient_temperature 150.00(10)
_diffrn_detector 'CCD plate'
_diffrn_detector_area_resol_mean 16.2300
_diffrn_detector_type EosS2
_diffrn_measured_fraction_theta_full 0.987
_diffrn_measured_fraction_theta_max 0.984
_diffrn_measurement_device 'four-circle diffractometer'
_diffrn_measurement_device_type 'SuperNova, Dual, Cu at zero, EosS2'
_diffrn_measurement_method '\w scans'
_diffrn_radiation_monochromator mirror
_diffrn_radiation_probe x-ray
_diffrn_radiation_type CuK\a
_diffrn_radiation_wavelength 1.54184
_diffrn_reflns_av_R_equivalents 0.0382
_diffrn_reflns_av_unetI/netI 0.0364
_diffrn_reflns_Laue_measured_fraction_full 0.987
_diffrn_reflns_Laue_measured_fraction_max 0.984
_diffrn_reflns_limit_h_max 15
_diffrn_reflns_limit_h_min -15
_diffrn_reflns_limit_k_max 15
_diffrn_reflns_limit_k_min -15
_diffrn_reflns_limit_l_max 24
_diffrn_reflns_limit_l_min -25
_diffrn_reflns_number 35113
_diffrn_reflns_point_group_measured_fraction_full 0.987
_diffrn_reflns_point_group_measured_fraction_max 0.984
_diffrn_reflns_theta_full 67.684
_diffrn_reflns_theta_max 73.203
_diffrn_reflns_theta_min 3.924
_diffrn_source 'micro-focus sealed X-ray tube'
_diffrn_source_type 'SuperNova (Cu) X-ray Source'
_exptl_absorpt_coefficient_mu 3.811
_exptl_absorpt_correction_T_max 1.00000
_exptl_absorpt_correction_T_min 0.62697
_exptl_absorpt_correction_type multi-scan
_exptl_absorpt_process_details
;
CrysAlisPro 1.171.38.41 (Rigaku Oxford Diffraction, 2015)
Empirical absorption correction using spherical harmonics,
 implemented in SCALE3 ABSPACK scaling algorithm.
;
_exptl_crystal_colour yellow
_exptl_crystal_colour_primary yellow
_exptl_crystal_density_diffrn 1.377
_exptl_crystal_description plate
_exptl_crystal_F_000 1232
_exptl_crystal_size_max 0.248
_exptl_crystal_size_mid 0.156
_exptl_crystal_size_min 0.045
_refine_diff_density_max 0.412
_refine_diff_density_min -0.472
_refine_diff_density_rms 0.058
_refine_ls_extinction_method none
_refine_ls_goodness_of_fit_ref 1.036
_refine_ls_hydrogen_treatment mixed
_refine_ls_matrix_type full
_refine_ls_number_parameters 765
_refine_ls_number_reflns 11278
_refine_ls_number_restraints 214
_refine_ls_restrained_S_all 1.037
_refine_ls_R_factor_all 0.0305
_refine_ls_R_factor_gt 0.0275
_refine_ls_shift/su_max 0.001
_refine_ls_shift/su_mean 0.000
_refine_ls_structure_factor_coef Fsqd
_refine_ls_weighting_details 'w=1/[\s^2^(Fo^2^)+(0.0341P)^2^+0.8181P] where P=(Fo^2^+2Fc^2^)/3'
_refine_ls_weighting_scheme calc
_refine_ls_wR_factor_gt 0.0682
_refine_ls_wR_factor_ref 0.0705
_reflns_Friedel_coverage 0.000
_reflns_number_gt 10402
_reflns_number_total 11278
_reflns_threshold_expression 'I > 2\s(I)'
_cod_data_source_file ja0c01062_si_002.cif
_cod_data_source_block s19mkw1
_cod_depositor_comments 'Adding full bibliography for 4134447--4134453.cif.'
_cod_database_code 4134450
_shelx_shelxl_version_number 2014/7
_shelx_space_group_comment
;
The symmetry employed for this shelxl refinement is uniquely defined
by the following loop, which should always be used as a source of
symmetry information in preference to the above space-group names.
They are only intended as comments.
;
_shelx_estimated_absorpt_t_max 0.404
_shelx_estimated_absorpt_t_min 0.301
_olex2_refinement_description
;
1. Fixed Uiso
 At 1.2 times of:
  All C(H) groups, All C(H,H) groups
 At 1.5 times of:
  All C(H,H,H) groups
2. Restrained distances
 O3A-C64A \\sim O3-C64 \\sim O3-C67 \\sim O3A-C67A \\sim O2A-C63A \\sim
O2A-C60A \\sim O2-C63 \\sim O2-C60
 with sigma of 0.005
 C63A-C62A \\sim C62A-C61A \\sim C61A-C60A \\sim C63-C62 \\sim C62-C61 \\sim
C61-C60 \\sim C65A-C64A 
 C66-C65 \\sim C66A-C65A \\sim C67-C66 \\sim C65-C64 \\sim C67A-C66A
 with sigma of 0.005
3. Uiso/Uaniso restraints and constraints
O2 \\sim C60 \\sim C61 \\sim C62 \\sim C63: within 2A with sigma of 0.02 and
sigma for terminal atoms of 0.01
O3 \\sim C64 \\sim C65 \\sim C66 \\sim C67: within 2A with sigma of 0.02 and
sigma for terminal atoms of 0.01
O2A \\sim C60A \\sim C61A \\sim C62A \\sim C63A: within 2A with sigma of 0.02
and sigma for terminal atoms of 0.01
O3A \\sim C64A \\sim C65A \\sim C66A \\sim C67A: within 2A with sigma of 0.02
and sigma for terminal atoms of 0.01
Uanis(C63A) = Uanis(C63)
4. Others
 Fixed Sof: O2(0.7) C60(0.7) H60C(0.7) H60D(0.7) C61(0.7) H61C(0.7) H61D(0.7)
 C62(0.7) H62C(0.7) H62D(0.7) C63(0.7) H63C(0.7) H63D(0.7) O3(0.65) C64(0.65)
 H64A(0.65) H64B(0.65) C65(0.65) H65A(0.65) H65B(0.65) C66(0.65) H66A(0.65)
 H66B(0.65) C67(0.65) H67A(0.65) H67B(0.65) O3A(0.35) C64A(0.35) H64C(0.35)
 H64D(0.35) C65A(0.35) H65C(0.35) H65D(0.35) C66A(0.35) H66C(0.35) H66D(0.35)
 C67A(0.35) H67C(0.35) H67D(0.35) O2A(0.3) C60A(0.3) H60A(0.3) H60B(0.3)
 C61A(0.3) H61A(0.3) H61B(0.3) C62A(0.3) H62A(0.3) H62B(0.3) C63A(0.3)
 H63A(0.3) H63B(0.3)
5.a Secondary CH2 refined with riding coordinates:
 C56(H56A,H56B), C57(H57A,H57B), C58(H58A,H58B), C59(H59A,H59B), C60(H60C,
 H60D), C61(H61C,H61D), C62(H62C,H62D), C63(H63C,H63D), C64(H64A,H64B),
 C65(H65A,H65B), C66(H66A,H66B), C67(H67A,H67B), C64A(H64C,H64D), C65A(H65C,
 H65D), C66A(H66C,H66D), C67A(H67C,H67D), C60A(H60A,H60B), C61A(H61A,H61B),
 C62A(H62A,H62B), C63A(H63A,H63B)
5.b Aromatic/amide H refined with riding coordinates:
 C3(H3), C4(H4), C5(H5), C6(H6), C9(H9), C10(H10), C11(H11), C12(H12),
 C13(H13), C15(H15), C16(H16), C17(H17), C18(H18), C19(H19), C22(H22), C23(H23),
  C24(H24), C25(H25), C27(H27), C28(H28), C29(H29), C30(H30), C31(H31),
 C33(H33), C34(H34), C35(H35), C36(H36), C37(H37), C39(H39), C40(H40), C41(H41),
  C42(H42), C43(H43), C45(H45), C46(H46), C47(H47), C48(H48), C49(H49),
 C51(H51), C52(H52), C53(H53), C54(H54), C55(H55)
5.c Idealised Me refined as rotating group:
 C1(H1A,H1B,H1C)
;

loop_
_space_group_symop_operation_xyz
'x, y, z'
'-x, -y, -z'

loop_
_atom_site_label
_atom_site_type_symbol
_atom_site_fract_x
_atom_site_fract_y
_atom_site_fract_z
_atom_site_U_iso_or_equiv
_atom_site_adp_type
_atom_site_occupancy
_atom_site_site_symmetry_order
_atom_site_calc_flag
_atom_site_refinement_flags_posn
_atom_site_refinement_flags_adp
_atom_site_refinement_flags_occupancy
_atom_site_disorder_assembly
_atom_site_disorder_group
Ru1 Ru 0.51356(2) 0.68292(2) 0.27806(2) 0.01344(4) Uani 1 1 d . . . . .
Zn1 Zn 0.38761(2) 0.62441(2) 0.37410(2) 0.02312(6) Uani 1 1 d . . . . .
P1 P 0.43664(4) 0.63823(4) 0.19478(2) 0.01614(9) Uani 1 1 d . . . . .
P2 P 0.50554(4) 0.87344(4) 0.23436(2) 0.01597(9) Uani 1 1 d . . . . .
P3 P 0.72134(4) 0.56587(4) 0.27586(2) 0.01556(9) Uani 1 1 d . . . . .
O1 O 0.31723(13) 0.50460(13) 0.34736(7) 0.0292(3) Uani 1 1 d . . . . .
C1 C 0.3314(2) 0.6237(2) 0.46723(11) 0.0395(5) Uani 1 1 d . . . . .
H1A H 0.2581 0.6129 0.4740 0.059 Uiso 1 1 calc GR . . . .
H1B H 0.3167 0.6979 0.4796 0.059 Uiso 1 1 calc GR . . . .
H1C H 0.3918 0.5599 0.4938 0.059 Uiso 1 1 calc GR . . . .
C2 C 0.31745(16) 0.76537(16) 0.28139(9) 0.0184(3) Uani 1 1 d . . . . .
C3 C 0.22051(18) 0.83802(17) 0.31902(10) 0.0257(4) Uani 1 1 d . . . . .
H3 H 0.2350 0.8582 0.3565 0.031 Uiso 1 1 calc R . . . .
C4 C 0.10201(19) 0.88071(19) 0.30097(12) 0.0337(5) Uani 1 1 d . . . . .
H4 H 0.0384 0.9266 0.3274 0.040 Uiso 1 1 calc R . . . .
C5 C 0.07835(19) 0.8554(2) 0.24411(13) 0.0370(5) Uani 1 1 d . . . . .
H5 H -0.0007 0.8864 0.2320 0.044 Uiso 1 1 calc R . . . .
C6 C 0.17222(19) 0.78384(19) 0.20489(11) 0.0303(4) Uani 1 1 d . . . . .
H6 H 0.1571 0.7676 0.1662 0.036 Uiso 1 1 calc R . . . .
C7 C 0.28912(16) 0.73736(16) 0.22513(9) 0.0199(4) Uani 1 1 d . . . . .
C8 C 0.44783(17) 0.68724(17) 0.10550(9) 0.0209(4) Uani 1 1 d . . . . .
C9 C 0.3955(2) 0.8079(2) 0.08091(11) 0.0321(5) Uani 1 1 d . . . . .
H9 H 0.3499 0.8620 0.1092 0.039 Uiso 1 1 calc R . . . .
C10 C 0.4110(3) 0.8479(2) 0.01423(12) 0.0431(6) Uani 1 1 d . . . . .
H10 H 0.3764 0.9289 -0.0018 0.052 Uiso 1 1 calc R . . . .
C11 C 0.4771(2) 0.7693(2) -0.02828(11) 0.0416(6) Uani 1 1 d . . . . .
H11 H 0.4867 0.7968 -0.0729 0.050 Uiso 1 1 calc R . . . .
C12 C 0.5291(2) 0.6492(2) -0.00452(11) 0.0383(5) Uani 1 1 d . . . . .
H12 H 0.5740 0.5956 -0.0332 0.046 Uiso 1 1 calc R . . . .
C13 C 0.5146(2) 0.6082(2) 0.06218(10) 0.0292(4) Uani 1 1 d . . . . .
H13 H 0.5498 0.5271 0.0779 0.035 Uiso 1 1 calc R . . . .
C14 C 0.43230(17) 0.49574(17) 0.19629(9) 0.0201(4) Uani 1 1 d . . . . .
C15 C 0.3390(2) 0.48762(19) 0.17029(11) 0.0308(4) Uani 1 1 d . . . . .
H15 H 0.2774 0.5561 0.1506 0.037 Uiso 1 1 calc R . . . .
C16 C 0.3372(2) 0.3784(2) 0.17340(12) 0.0360(5) Uani 1 1 d . . . . .
H16 H 0.2732 0.3742 0.1570 0.043 Uiso 1 1 calc R . . . .
C17 C 0.4298(2) 0.2760(2) 0.20063(11) 0.0344(5) Uani 1 1 d . . . . .
H17 H 0.4287 0.2027 0.2025 0.041 Uiso 1 1 calc R . . . .
C18 C 0.5237(2) 0.2831(2) 0.22502(13) 0.0415(6) Uani 1 1 d . . . . .
H18 H 0.5870 0.2141 0.2428 0.050 Uiso 1 1 calc R . . . .
C19 C 0.5246(2) 0.39303(19) 0.22321(12) 0.0325(5) Uani 1 1 d . . . . .
H19 H 0.5880 0.3970 0.2403 0.039 Uiso 1 1 calc R . . . .
C20 C 0.52322(16) 0.77161(16) 0.35126(9) 0.0178(3) Uani 1 1 d . . . . .
C21 C 0.50977(16) 0.88534(16) 0.31899(9) 0.0195(3) Uani 1 1 d . . . . .
C22 C 0.5066(2) 0.97352(18) 0.35076(10) 0.0271(4) Uani 1 1 d . . . . .
H22 H 0.4950 1.0482 0.3275 0.032 Uiso 1 1 calc R . . . .
C23 C 0.5212(2) 0.94637(19) 0.41805(11) 0.0325(5) Uani 1 1 d . . . . .
H23 H 0.5195 1.0031 0.4407 0.039 Uiso 1 1 calc R . . . .
C24 C 0.5383(2) 0.8340(2) 0.45152(10) 0.0303(4) Uani 1 1 d . . . . .
H24 H 0.5498 0.8160 0.4965 0.036 Uiso 1 1 calc R . . . .
C25 C 0.53875(18) 0.74787(18) 0.41946(9) 0.0237(4) Uani 1 1 d . . . . .
H25 H 0.5494 0.6738 0.4433 0.028 Uiso 1 1 calc R . . . .
C26 C 0.37485(17) 1.00632(16) 0.20079(10) 0.0209(4) Uani 1 1 d . . . . .
C27 C 0.37040(19) 1.05381(18) 0.13385(10) 0.0266(4) Uani 1 1 d . . . . .
H27 H 0.4349 1.0181 0.1047 0.032 Uiso 1 1 calc R . . . .
C28 C 0.2700(2) 1.1544(2) 0.11046(12) 0.0351(5) Uani 1 1 d . . . . .
H28 H 0.2677 1.1851 0.0657 0.042 Uiso 1 1 calc R . . . .
C29 C 0.1740(2) 1.2089(2) 0.15299(14) 0.0405(6) Uani 1 1 d . . . . .
H29 H 0.1071 1.2759 0.1370 0.049 Uiso 1 1 calc R . . . .
C30 C 0.1778(2) 1.1634(2) 0.21949(14) 0.0385(5) Uani 1 1 d . . . . .
H30 H 0.1134 1.2003 0.2484 0.046 Uiso 1 1 calc R . . . .
C31 C 0.27757(19) 1.06238(18) 0.24342(11) 0.0291(4) Uani 1 1 d . . . . .
H31 H 0.2792 1.0321 0.2883 0.035 Uiso 1 1 calc R . . . .
C32 C 0.62788(16) 0.90262(16) 0.18561(9) 0.0204(4) Uani 1 1 d . . . . .
C33 C 0.67295(19) 0.85617(18) 0.12726(10) 0.0271(4) Uani 1 1 d . . . . .
H33 H 0.6406 0.8111 0.1137 0.033 Uiso 1 1 calc R . . . .
C34 C 0.7663(2) 0.8768(2) 0.08898(12) 0.0369(5) Uani 1 1 d . . . . .
H34 H 0.7967 0.8446 0.0503 0.044 Uiso 1 1 calc R . . . .
C35 C 0.8139(2) 0.9451(2) 0.10838(13) 0.0400(6) Uani 1 1 d . . . . .
H35 H 0.8755 0.9596 0.0825 0.048 Uiso 1 1 calc R . . . .
C36 C 0.7700(2) 0.9915(2) 0.16605(12) 0.0347(5) Uani 1 1 d . . . . .
H36 H 0.8021 1.0373 0.1791 0.042 Uiso 1 1 calc R . . . .
C37 C 0.67803(18) 0.97028(18) 0.20478(11) 0.0267(4) Uani 1 1 d . . . . .
H37 H 0.6495 1.0013 0.2439 0.032 Uiso 1 1 calc R . . . .
C38 C 0.76473(16) 0.40349(16) 0.29794(9) 0.0195(3) Uani 1 1 d . . . . .
C39 C 0.84237(18) 0.32268(18) 0.25759(10) 0.0264(4) Uani 1 1 d . . . . .
H39 H 0.8804 0.3487 0.2199 0.032 Uiso 1 1 calc R . . . .
C40 C 0.8639(2) 0.20342(19) 0.27286(12) 0.0347(5) Uani 1 1 d . . . . .
H40 H 0.9149 0.1509 0.2449 0.042 Uiso 1 1 calc R . . . .
C41 C 0.8100(2) 0.16240(19) 0.32948(12) 0.0342(5) Uani 1 1 d . . . . .
H41 H 0.8239 0.0828 0.3395 0.041 Uiso 1 1 calc R . . . .
C42 C 0.73508(19) 0.24145(18) 0.37099(11) 0.0292(4) Uani 1 1 d . . . . .
H42 H 0.7001 0.2144 0.4097 0.035 Uiso 1 1 calc R . . . .
C43 C 0.71183(17) 0.36083(17) 0.35528(9) 0.0231(4) Uani 1 1 d . . . . .
H43 H 0.6604 0.4131 0.3833 0.028 Uiso 1 1 calc R . . . .
C44 C 0.79936(16) 0.59342(17) 0.33497(9) 0.0205(4) Uani 1 1 d . . . . .
C45 C 0.83273(18) 0.52075(19) 0.39561(10) 0.0255(4) Uani 1 1 d . . . . .
H45 H 0.8262 0.4488 0.4049 0.031 Uiso 1 1 calc R . . . .
C46 C 0.8756(2) 0.5548(2) 0.44236(11) 0.0323(5) Uani 1 1 d . . . . .
H46 H 0.8966 0.5058 0.4828 0.039 Uiso 1 1 calc R . . . .
C47 C 0.8872(2) 0.6606(2) 0.42928(11) 0.0331(5) Uani 1 1 d . . . . .
H47 H 0.9159 0.6830 0.4608 0.040 Uiso 1 1 calc R . . . .
C48 C 0.8558(2) 0.7333(2) 0.36881(12) 0.0313(5) Uani 1 1 d . . . . .
H48 H 0.8643 0.8043 0.3594 0.038 Uiso 1 1 calc R . . . .
C49 C 0.81186(18) 0.70000(18) 0.32240(10) 0.0261(4) Uani 1 1 d . . . . .
H49 H 0.7903 0.7496 0.2821 0.031 Uiso 1 1 calc R . . . .
C50 C 0.81740(16) 0.56808(16) 0.19916(9) 0.0195(3) Uani 1 1 d . . . . .
C51 C 0.77206(18) 0.57059(18) 0.14083(10) 0.0251(4) Uani 1 1 d . . . . .
H51 H 0.6954 0.5732 0.1419 0.030 Uiso 1 1 calc R . . . .
C52 C 0.8393(2) 0.5693(2) 0.08110(11) 0.0326(5) Uani 1 1 d . . . . .
H52 H 0.8082 0.5699 0.0427 0.039 Uiso 1 1 calc R . . . .
C53 C 0.9528(2) 0.5671(2) 0.07885(11) 0.0340(5) Uani 1 1 d . . . . .
H53 H 0.9977 0.5677 0.0388 0.041 Uiso 1 1 calc R . . . .
C54 C 0.9993(2) 0.5641(2) 0.13653(12) 0.0346(5) Uani 1 1 d . . . . .
H54 H 1.0756 0.5625 0.1351 0.042 Uiso 1 1 calc R . . . .
C55 C 0.93266(18) 0.56338(19) 0.19643(10) 0.0275(4) Uani 1 1 d . . . . .
H55 H 0.9653 0.5598 0.2350 0.033 Uiso 1 1 calc R . . . .
C56 C 0.3674(2) 0.3864(2) 0.38415(14) 0.0417(6) Uani 1 1 d . . . . .
H56A H 0.3758 0.3887 0.4295 0.050 Uiso 1 1 calc R . . . .
H56B H 0.4462 0.3398 0.3648 0.050 Uiso 1 1 calc R . . . .
C57 C 0.2809(3) 0.3327(2) 0.38126(16) 0.0513(7) Uani 1 1 d . . . . .
H57A H 0.2534 0.3074 0.4254 0.062 Uiso 1 1 calc R . . . .
H57B H 0.3194 0.2647 0.3584 0.062 Uiso 1 1 calc R . . . .
C58 C 0.1763(2) 0.4302(3) 0.34391(15) 0.0487(7) Uani 1 1 d . . . . .
H58A H 0.1820 0.4186 0.2985 0.058 Uiso 1 1 calc R . . . .
H58B H 0.0998 0.4331 0.3648 0.058 Uiso 1 1 calc R . . . .
C59 C 0.1895(2) 0.5417(2) 0.34728(13) 0.0392(5) Uani 1 1 d . . . . .
H59A H 0.1564 0.6020 0.3094 0.047 Uiso 1 1 calc R . . . .
H59B H 0.1486 0.5733 0.3872 0.047 Uiso 1 1 calc R . . . .
H1 H 0.527(2) 0.553(2) 0.3297(11) 0.021(6) Uiso 1 1 d . . . . .
O2 O 0.9005(3) 0.1924(4) 0.10283(17) 0.0704(10) Uani 0.7 1 d D U P A 1
C60 C 0.7865(3) 0.2792(3) 0.08343(19) 0.0451(8) Uani 0.7 1 d D U P A 1
H60C H 0.7641 0.3484 0.1042 0.054 Uiso 0.7 1 calc R . P A 1
H60D H 0.7262 0.2482 0.0972 0.054 Uiso 0.7 1 calc R . P A 1
C61 C 0.7918(5) 0.3138(5) 0.0091(2) 0.0418(11) Uani 0.7 1 d D U P A 1
H61C H 0.7177 0.3275 -0.0090 0.050 Uiso 0.7 1 calc R . P A 1
H61D H 0.8069 0.3843 -0.0040 0.050 Uiso 0.7 1 calc R . P A 1
C62 C 0.8967(6) 0.2063(6) -0.0123(3) 0.0497(16) Uani 0.7 1 d D U P A 1
H62C H 0.8711 0.1469 -0.0182 0.060 Uiso 0.7 1 calc R . P A 1
H62D H 0.9380 0.2274 -0.0528 0.060 Uiso 0.7 1 calc R . P A 1
C63 C 0.9745(4) 0.1642(5) 0.0455(2) 0.0596(12) Uani 0.7 1 d D U P A 1
H63C H 1.0221 0.0790 0.0498 0.071 Uiso 0.7 1 calc R . P A 1
H63D H 1.0293 0.2022 0.0385 0.071 Uiso 0.7 1 calc R . P A 1
O3 O 0.9047(7) 0.9238(7) 0.4612(4) 0.072(3) Uani 0.65 1 d D U P B 1
C64 C 1.0091(7) 0.8448(7) 0.4945(3) 0.0609(18) Uani 0.65 1 d D U P B 1
H64A H 1.0591 0.8849 0.4972 0.073 Uiso 0.65 1 calc R . P B 1
H64B H 1.0557 0.7783 0.4713 0.073 Uiso 0.65 1 calc R . P B 1
C65 C 0.9681(4) 0.8021(4) 0.5628(2) 0.0509(11) Uani 0.65 1 d D U P B 1
H65A H 0.9565 0.7309 0.5639 0.061 Uiso 0.65 1 calc R . P B 1
H65B H 1.0253 0.7865 0.5949 0.061 Uiso 0.65 1 calc R . P B 1
C66 C 0.8502(5) 0.9058(4) 0.5748(2) 0.0545(13) Uani 0.65 1 d D U P B 1
H66A H 0.7953 0.8805 0.6050 0.065 Uiso 0.65 1 calc R . P B 1
H66B H 0.8625 0.9648 0.5921 0.065 Uiso 0.65 1 calc R . P B 1
C67 C 0.8043(7) 0.9525(7) 0.5067(3) 0.055(2) Uani 0.65 1 d D U P B 1
H67A H 0.7528 0.9166 0.4996 0.066 Uiso 0.65 1 calc R . P B 1
H67B H 0.7577 1.0379 0.5014 0.066 Uiso 0.65 1 calc R . P B 1
O3A O 0.9211(10) 0.8899(13) 0.4671(6) 0.057(3) Uani 0.35 1 d D U P C 2
C64A C 0.9948(13) 0.8369(18) 0.5211(7) 0.080(5) Uani 0.35 1 d D U P C 2
H64C H 1.0657 0.8533 0.5127 0.097 Uiso 0.35 1 calc R . P C 2
H64D H 1.0207 0.7516 0.5290 0.097 Uiso 0.35 1 calc R . P C 2
C65A C 0.9195(10) 0.8900(16) 0.5797(6) 0.101(5) Uani 0.35 1 d D U P C 2
H65C H 0.9540 0.9337 0.5966 0.121 Uiso 0.35 1 calc R . P C 2
H65D H 0.9136 0.8287 0.6147 0.121 Uiso 0.35 1 calc R . P C 2
C66A C 0.7976(9) 0.9719(13) 0.5540(6) 0.075(3) Uani 0.35 1 d D U P C 2
H66C H 0.7337 0.9631 0.5846 0.090 Uiso 0.35 1 calc R . P C 2
H66D H 0.7860 1.0540 0.5470 0.090 Uiso 0.35 1 calc R . P C 2
C67A C 0.7990(11) 0.9339(14) 0.4899(7) 0.047(3) Uani 0.35 1 d D U P C 2
H67C H 0.7697 0.8726 0.4967 0.056 Uiso 0.35 1 calc R . P C 2
H67D H 0.7496 1.0006 0.4588 0.056 Uiso 0.35 1 calc R . P C 2
O2A O 0.9583(6) 0.1077(6) 0.0176(3) 0.0453(14) Uani 0.3 1 d D U P D 2
C60A C 0.8668(17) 0.2070(14) -0.0159(10) 0.071(6) Uani 0.3 1 d D U P D 2
H60A H 0.8110 0.1835 -0.0310 0.085 Uiso 0.3 1 calc R . P D 2
H60B H 0.9014 0.2429 -0.0541 0.085 Uiso 0.3 1 calc R . P D 2
C61A C 0.8017(17) 0.2943(18) 0.0311(9) 0.079(5) Uani 0.3 1 d D U P D 2
H61A H 0.7829 0.3750 0.0090 0.095 Uiso 0.3 1 calc R . P D 2
H61B H 0.7275 0.2887 0.0500 0.095 Uiso 0.3 1 calc R . P D 2
C62A C 0.8902(14) 0.2575(10) 0.0832(7) 0.095(5) Uani 0.3 1 d D U P D 2
H62A H 0.9211 0.3166 0.0806 0.113 Uiso 0.3 1 calc R . P D 2
H62B H 0.8519 0.2478 0.1269 0.113 Uiso 0.3 1 calc R . P D 2
C63A C 0.9902(12) 0.1414(11) 0.0693(6) 0.0596(12) Uani 0.3 1 d D U P D 2
H63A H 1.0650 0.1502 0.0572 0.071 Uiso 0.3 1 calc R . P D 2
H63B H 1.0018 0.0813 0.1084 0.071 Uiso 0.3 1 calc R . P D 2

loop_
_atom_site_aniso_label
_atom_site_aniso_U_11
_atom_site_aniso_U_22
_atom_site_aniso_U_33
_atom_site_aniso_U_23
_atom_site_aniso_U_13
_atom_site_aniso_U_12
Ru1 0.01429(7) 0.01338(7) 0.01271(7) -0.00176(4) -0.00030(4) -0.00617(5)
Zn1 0.02425(13) 0.02550(14) 0.01752(12) -0.00094(9) 0.00376(10) -0.01119(11)
P1 0.0181(2) 0.0169(2) 0.0155(2) -0.00218(15) -0.00187(16) -0.00923(17)
P2 0.0184(2) 0.0150(2) 0.0154(2) -0.00200(15) -0.00118(16) -0.00805(16)
P3 0.01491(19) 0.0163(2) 0.0150(2) -0.00169(15) -0.00161(15) -0.00629(16)
O1 0.0250(7) 0.0307(8) 0.0322(8) 0.0003(6) 0.0014(6) -0.0151(6)
C1 0.0458(13) 0.0499(14) 0.0212(10) -0.0042(9) 0.0085(9) -0.0226(12)
C2 0.0152(8) 0.0166(8) 0.0223(9) -0.0007(7) -0.0009(7) -0.0069(7)
C3 0.0241(9) 0.0215(9) 0.0285(10) -0.0046(7) 0.0021(8) -0.0079(8)
C4 0.0183(9) 0.0254(11) 0.0470(13) -0.0065(9) 0.0055(9) -0.0016(8)
C5 0.0172(9) 0.0357(12) 0.0509(14) -0.0012(10) -0.0088(9) -0.0052(9)
C6 0.0257(10) 0.0307(11) 0.0333(11) 0.0003(8) -0.0094(8) -0.0111(9)
C7 0.0191(8) 0.0181(9) 0.0214(9) -0.0008(7) -0.0014(7) -0.0078(7)
C8 0.0243(9) 0.0276(10) 0.0165(8) -0.0002(7) -0.0043(7) -0.0166(8)
C9 0.0448(13) 0.0304(11) 0.0249(10) -0.0009(8) -0.0047(9) -0.0200(10)
C10 0.0657(17) 0.0360(13) 0.0306(12) 0.0103(10) -0.0113(11) -0.0283(12)
C11 0.0576(15) 0.0602(16) 0.0190(10) 0.0042(10) -0.0032(10) -0.0401(14)
C12 0.0480(14) 0.0543(15) 0.0214(10) -0.0097(10) 0.0046(9) -0.0300(12)
C13 0.0351(11) 0.0319(11) 0.0230(10) -0.0044(8) -0.0007(8) -0.0167(9)
C14 0.0260(9) 0.0218(9) 0.0175(8) -0.0045(7) 0.0004(7) -0.0144(8)
C15 0.0304(11) 0.0282(11) 0.0391(12) -0.0041(9) -0.0097(9) -0.0157(9)
C16 0.0401(12) 0.0381(12) 0.0436(13) -0.0102(10) -0.0052(10) -0.0267(10)
C17 0.0536(14) 0.0267(11) 0.0337(11) -0.0065(8) -0.0020(10) -0.0262(10)
C18 0.0504(14) 0.0223(11) 0.0531(15) -0.0024(10) -0.0191(12) -0.0132(10)
C19 0.0349(11) 0.0233(10) 0.0447(13) -0.0055(9) -0.0149(10) -0.0135(9)
C20 0.0161(8) 0.0197(9) 0.0183(8) -0.0080(6) 0.0008(6) -0.0066(7)
C21 0.0206(8) 0.0202(9) 0.0174(8) -0.0048(7) -0.0014(7) -0.0075(7)
C22 0.0358(11) 0.0224(10) 0.0248(10) -0.0072(8) -0.0007(8) -0.0128(8)
C23 0.0456(13) 0.0285(11) 0.0268(10) -0.0136(8) -0.0024(9) -0.0147(10)
C24 0.0389(12) 0.0338(11) 0.0184(9) -0.0080(8) -0.0038(8) -0.0133(9)
C25 0.0266(9) 0.0241(10) 0.0181(9) -0.0024(7) -0.0029(7) -0.0086(8)
C26 0.0226(9) 0.0160(8) 0.0269(9) -0.0017(7) -0.0060(7) -0.0100(7)
C27 0.0311(10) 0.0211(9) 0.0294(10) -0.0002(8) -0.0090(8) -0.0123(8)
C28 0.0422(13) 0.0273(11) 0.0386(12) 0.0062(9) -0.0209(10) -0.0166(10)
C29 0.0290(11) 0.0237(11) 0.0656(17) 0.0022(10) -0.0219(11) -0.0064(9)
C30 0.0223(10) 0.0287(11) 0.0591(16) -0.0080(10) 0.0006(10) -0.0063(9)
C31 0.0252(10) 0.0249(10) 0.0367(11) -0.0030(8) 0.0000(8) -0.0116(8)
C32 0.0185(8) 0.0164(8) 0.0231(9) 0.0025(7) -0.0028(7) -0.0064(7)
C33 0.0289(10) 0.0247(10) 0.0239(10) -0.0012(7) 0.0004(8) -0.0096(8)
C34 0.0367(12) 0.0345(12) 0.0297(11) 0.0001(9) 0.0109(9) -0.0122(10)
C35 0.0274(11) 0.0360(13) 0.0491(14) 0.0071(10) 0.0072(10) -0.0155(10)
C36 0.0280(10) 0.0289(11) 0.0487(14) 0.0048(9) -0.0057(10) -0.0171(9)
C37 0.0267(10) 0.0234(10) 0.0319(10) -0.0005(8) -0.0034(8) -0.0136(8)
C38 0.0161(8) 0.0177(8) 0.0233(9) -0.0016(7) -0.0041(7) -0.0059(7)
C39 0.0229(9) 0.0220(10) 0.0312(10) -0.0047(8) 0.0027(8) -0.0077(8)
C40 0.0298(11) 0.0228(11) 0.0449(13) -0.0100(9) 0.0043(9) -0.0052(8)
C41 0.0320(11) 0.0180(10) 0.0485(13) 0.0000(9) -0.0050(10) -0.0084(8)
C42 0.0290(10) 0.0225(10) 0.0320(11) 0.0054(8) -0.0038(8) -0.0108(8)
C43 0.0230(9) 0.0205(9) 0.0227(9) -0.0009(7) -0.0027(7) -0.0070(7)
C44 0.0158(8) 0.0232(9) 0.0220(9) -0.0052(7) -0.0017(7) -0.0070(7)
C45 0.0254(9) 0.0287(10) 0.0239(10) -0.0029(8) -0.0037(8) -0.0125(8)
C46 0.0319(11) 0.0431(13) 0.0236(10) -0.0031(9) -0.0080(8) -0.0163(10)
C47 0.0310(11) 0.0425(13) 0.0335(11) -0.0138(9) -0.0066(9) -0.0177(10)
C48 0.0300(11) 0.0291(11) 0.0410(12) -0.0094(9) -0.0060(9) -0.0153(9)
C49 0.0250(10) 0.0259(10) 0.0281(10) -0.0027(8) -0.0054(8) -0.0107(8)
C50 0.0197(8) 0.0178(9) 0.0204(9) -0.0034(7) 0.0020(7) -0.0080(7)
C51 0.0236(9) 0.0309(10) 0.0232(9) -0.0078(8) 0.0028(7) -0.0133(8)
C52 0.0415(12) 0.0389(12) 0.0216(10) -0.0082(8) 0.0025(9) -0.0207(10)
C53 0.0365(12) 0.0380(12) 0.0276(11) -0.0102(9) 0.0151(9) -0.0188(10)
C54 0.0239(10) 0.0426(13) 0.0391(12) -0.0065(10) 0.0064(9) -0.0180(9)
C55 0.0211(9) 0.0340(11) 0.0266(10) -0.0023(8) -0.0003(8) -0.0122(8)
C56 0.0393(13) 0.0311(12) 0.0529(15) 0.0037(10) -0.0086(11) -0.0161(10)
C57 0.0523(16) 0.0398(14) 0.0673(19) 0.0004(13) -0.0030(14) -0.0287(13)
C58 0.0420(14) 0.0614(18) 0.0555(16) -0.0079(13) 0.0000(12) -0.0350(13)
C59 0.0257(11) 0.0426(13) 0.0456(14) 0.0045(10) -0.0024(10) -0.0160(10)
O2 0.056(2) 0.088(3) 0.055(2) -0.0085(19) -0.0151(16) -0.018(2)
C60 0.043(2) 0.046(2) 0.046(2) -0.0080(17) -0.0064(17) -0.0172(17)
C61 0.041(2) 0.048(3) 0.039(2) 0.0024(19) -0.0034(18) -0.0250(19)
C62 0.049(3) 0.056(3) 0.046(3) -0.008(2) 0.000(2) -0.025(2)
C63 0.042(2) 0.068(3) 0.063(4) -0.002(3) -0.012(2) -0.019(2)
O3 0.076(4) 0.066(4) 0.058(3) 0.012(3) 0.002(2) -0.027(3)
C64 0.045(3) 0.049(3) 0.095(5) -0.017(3) 0.014(4) -0.028(3)
C65 0.049(3) 0.045(3) 0.062(3) -0.007(2) -0.022(2) -0.018(2)
C66 0.068(4) 0.041(3) 0.052(3) -0.018(2) 0.013(3) -0.022(3)
C67 0.044(3) 0.039(3) 0.067(5) -0.006(3) -0.009(3) -0.004(2)
O3A 0.056(6) 0.073(8) 0.055(6) -0.041(5) 0.027(5) -0.036(5)
C64A 0.050(7) 0.073(8) 0.112(11) -0.019(9) -0.019(8) -0.014(7)
C65A 0.067(7) 0.135(11) 0.068(7) -0.014(7) -0.009(7) -0.012(8)
C66A 0.045(5) 0.111(9) 0.071(7) -0.038(7) 0.004(5) -0.026(6)
C67A 0.054(5) 0.046(6) 0.045(5) -0.014(4) 0.003(5) -0.024(4)
O2A 0.043(3) 0.059(4) 0.037(3) -0.009(3) 0.003(3) -0.026(3)
C60A 0.062(9) 0.097(10) 0.061(8) -0.015(7) -0.013(7) -0.038(7)
C61A 0.076(9) 0.078(10) 0.091(12) -0.036(9) -0.008(9) -0.030(7)
C62A 0.152(12) 0.052(7) 0.067(8) -0.004(6) -0.012(8) -0.032(8)
C63A 0.042(2) 0.068(3) 0.063(4) -0.002(3) -0.012(2) -0.019(2)

loop_
_atom_type_symbol
_atom_type_description
_atom_type_scat_dispersion_real
_atom_type_scat_dispersion_imag
_atom_type_scat_source
C C 0.0181 0.0091 'International Tables Vol C Tables 4.2.6.8 and 6.1.1.4'
H H 0.0000 0.0000 'International Tables Vol C Tables 4.2.6.8 and 6.1.1.4'
O O 0.0492 0.0322 'International Tables Vol C Tables 4.2.6.8 and 6.1.1.4'
P P 0.2955 0.4335 'International Tables Vol C Tables 4.2.6.8 and 6.1.1.4'
Ru Ru 0.0552 3.2960 'International Tables Vol C Tables 4.2.6.8 and 6.1.1.4'
Zn Zn -1.5491 0.6778 'International Tables Vol C Tables 4.2.6.8 and 6.1.1.4'

loop_
_geom_angle_atom_site_label_1
_geom_angle_atom_site_label_2
_geom_angle_atom_site_label_3
_geom_angle
_geom_angle_site_symmetry_1
_geom_angle_site_symmetry_3
_geom_angle_publ_flag
Zn1 Ru1 H1 44.2(8) . . ?
P1 Ru1 Zn1 96.745(13) . . ?
P1 Ru1 P2 103.481(15) . . ?
P1 Ru1 H1 92.0(7) . . ?
P2 Ru1 Zn1 128.702(14) . . ?
P2 Ru1 H1 164.2(7) . . ?
P3 Ru1 Zn1 116.651(13) . . ?
P3 Ru1 P1 107.234(16) . . ?
P3 Ru1 P2 101.542(16) . . ?
P3 Ru1 H1 76.6(8) . . ?
C2 Ru1 Zn1 58.18(5) . . ?
C2 Ru1 P1 67.47(5) . . ?
C2 Ru1 P2 87.17(5) . . ?
C2 Ru1 P3 170.83(5) . . ?
C2 Ru1 H1 95.8(8) . . ?
C20 Ru1 Zn1 77.91(5) . . ?
C20 Ru1 P1 160.32(5) . . ?
C20 Ru1 P2 67.37(5) . . ?
C20 Ru1 P3 91.94(5) . . ?
C20 Ru1 C2 94.08(7) . . ?
C20 Ru1 H1 96.9(8) . . ?
Ru1 Zn1 H1 42.8(7) . . ?
O1 Zn1 Ru1 110.89(4) . . ?
O1 Zn1 C2 93.30(6) . . ?
O1 Zn1 H1 90.4(7) . . ?
C1 Zn1 Ru1 148.53(8) . . ?
C1 Zn1 O1 100.24(9) . . ?
C1 Zn1 C2 131.55(9) . . ?
C1 Zn1 H1 135.8(7) . . ?
C2 Zn1 Ru1 52.98(4) . . ?
C2 Zn1 H1 89.8(7) . . ?
C7 P1 Ru1 86.01(6) . . ?
C7 P1 C8 106.73(9) . . ?
C7 P1 C14 107.32(9) . . ?
C8 P1 Ru1 127.58(6) . . ?
C14 P1 Ru1 124.48(6) . . ?
C14 P1 C8 100.41(8) . . ?
C21 P2 Ru1 85.06(6) . . ?
C21 P2 C26 106.50(9) . . ?
C21 P2 C32 108.70(9) . . ?
C26 P2 Ru1 127.44(6) . . ?
C32 P2 Ru1 125.19(6) . . ?
C32 P2 C26 99.88(8) . . ?
C38 P3 Ru1 114.46(6) . . ?
C44 P3 Ru1 113.81(6) . . ?
C44 P3 C38 102.88(8) . . ?
C44 P3 C50 102.34(8) . . ?
C50 P3 Ru1 121.13(6) . . ?
C50 P3 C38 99.72(8) . . ?
C56 O1 Zn1 113.18(13) . . ?
C59 O1 Zn1 119.80(15) . . ?
C59 O1 C56 107.47(16) . . ?
Zn1 C1 H1A 109.5 . . ?
Zn1 C1 H1B 109.5 . . ?
Zn1 C1 H1C 109.5 . . ?
H1A C1 H1B 109.5 . . ?
H1A C1 H1C 109.5 . . ?
H1B C1 H1C 109.5 . . ?
Ru1 C2 Zn1 68.84(5) . . ?
C3 C2 Ru1 138.89(15) . . ?
C3 C2 Zn1 90.98(12) . . ?
C3 C2 C7 116.78(17) . . ?
C7 C2 Ru1 104.21(13) . . ?
C7 C2 Zn1 121.73(12) . . ?
C2 C3 H3 119.6 . . ?
C4 C3 C2 120.8(2) . . ?
C4 C3 H3 119.6 . . ?
C3 C4 H4 119.7 . . ?
C5 C4 C3 120.7(2) . . ?
C5 C4 H4 119.7 . . ?
C4 C5 H5 119.8 . . ?
C4 C5 C6 120.46(19) . . ?
C6 C5 H5 119.8 . . ?
C5 C6 H6 120.9 . . ?
C7 C6 C5 118.2(2) . . ?
C7 C6 H6 120.9 . . ?
C2 C7 P1 101.88(13) . . ?
C6 C7 P1 135.19(16) . . ?
C6 C7 C2 122.92(19) . . ?
C9 C8 P1 119.03(16) . . ?
C13 C8 P1 121.96(15) . . ?
C13 C8 C9 118.83(18) . . ?
C8 C9 H9 119.9 . . ?
C10 C9 C8 120.1(2) . . ?
C10 C9 H9 119.9 . . ?
C9 C10 H10 119.7 . . ?
C11 C10 C9 120.7(2) . . ?
C11 C10 H10 119.7 . . ?
C10 C11 H11 120.1 . . ?
C10 C11 C12 119.7(2) . . ?
C12 C11 H11 120.1 . . ?
C11 C12 H12 120.0 . . ?
C11 C12 C13 120.1(2) . . ?
C13 C12 H12 120.0 . . ?
C8 C13 C12 120.5(2) . . ?
C8 C13 H13 119.7 . . ?
C12 C13 H13 119.7 . . ?
C15 C14 P1 121.96(15) . . ?
C19 C14 P1 119.26(14) . . ?
C19 C14 C15 118.77(18) . . ?
C14 C15 H15 119.7 . . ?
C16 C15 C14 120.5(2) . . ?
C16 C15 H15 119.7 . . ?
C15 C16 H16 119.9 . . ?
C17 C16 C15 120.3(2) . . ?
C17 C16 H16 119.9 . . ?
C16 C17 H17 120.2 . . ?
C18 C17 C16 119.5(2) . . ?
C18 C17 H17 120.2 . . ?
C17 C18 H18 119.8 . . ?
C17 C18 C19 120.3(2) . . ?
C19 C18 H18 119.8 . . ?
C14 C19 C18 120.5(2) . . ?
C14 C19 H19 119.7 . . ?
C18 C19 H19 119.7 . . ?
C21 C20 Ru1 106.23(12) . . ?
C25 C20 Ru1 138.03(14) . . ?
C25 C20 C21 115.73(17) . . ?
C20 C21 P2 101.10(13) . . ?
C22 C21 P2 134.64(15) . . ?
C22 C21 C20 124.21(17) . . ?
C21 C22 H22 121.0 . . ?
C23 C22 C21 117.94(19) . . ?
C23 C22 H22 121.0 . . ?
C22 C23 H23 120.1 . . ?
C22 C23 C24 119.75(19) . . ?
C24 C23 H23 120.1 . . ?
C23 C24 H24 119.2 . . ?
C23 C24 C25 121.66(19) . . ?
C25 C24 H24 119.2 . . ?
C20 C25 H25 119.7 . . ?
C24 C25 C20 120.66(18) . . ?
C24 C25 H25 119.7 . . ?
C27 C26 P2 122.11(16) . . ?
C31 C26 P2 119.31(15) . . ?
C31 C26 C27 118.58(18) . . ?
C26 C27 H27 119.8 . . ?
C28 C27 C26 120.3(2) . . ?
C28 C27 H27 119.8 . . ?
C27 C28 H28 119.7 . . ?
C29 C28 C27 120.6(2) . . ?
C29 C28 H28 119.7 . . ?
C28 C29 H29 120.2 . . ?
C28 C29 C30 119.6(2) . . ?
C30 C29 H29 120.2 . . ?
C29 C30 H30 119.9 . . ?
C29 C30 C31 120.2(2) . . ?
C31 C30 H30 119.9 . . ?
C26 C31 C30 120.6(2) . . ?
C26 C31 H31 119.7 . . ?
C30 C31 H31 119.7 . . ?
C33 C32 P2 119.04(15) . . ?
C33 C32 C37 118.62(18) . . ?
C37 C32 P2 122.34(16) . . ?
C32 C33 H33 119.8 . . ?
C32 C33 C34 120.4(2) . . ?
C34 C33 H33 119.8 . . ?
C33 C34 H34 119.9 . . ?
C35 C34 C33 120.1(2) . . ?
C35 C34 H34 119.9 . . ?
C34 C35 H35 120.0 . . ?
C36 C35 C34 119.9(2) . . ?
C36 C35 H35 120.0 . . ?
C35 C36 H36 119.9 . . ?
C35 C36 C37 120.3(2) . . ?
C37 C36 H36 119.9 . . ?
C32 C37 H37 119.7 . . ?
C36 C37 C32 120.6(2) . . ?
C36 C37 H37 119.7 . . ?
C39 C38 P3 122.68(14) . . ?
C39 C38 C43 118.09(17) . . ?
C43 C38 P3 119.10(15) . . ?
C38 C39 H39 119.5 . . ?
C38 C39 C40 120.92(19) . . ?
C40 C39 H39 119.5 . . ?
C39 C40 H40 119.8 . . ?
C41 C40 C39 120.4(2) . . ?
C41 C40 H40 119.8 . . ?
C40 C41 H41 120.4 . . ?
C42 C41 C40 119.2(2) . . ?
C42 C41 H41 120.4 . . ?
C41 C42 H42 119.8 . . ?
C41 C42 C43 120.47(19) . . ?
C43 C42 H42 119.8 . . ?
C38 C43 H43 119.6 . . ?
C42 C43 C38 120.88(19) . . ?
C42 C43 H43 119.6 . . ?
C45 C44 P3 123.08(15) . . ?
C45 C44 C49 118.17(18) . . ?
C49 C44 P3 118.21(14) . . ?
C44 C45 H45 119.7 . . ?
C46 C45 C44 120.60(19) . . ?
C46 C45 H45 119.7 . . ?
C45 C46 H46 119.7 . . ?
C47 C46 C45 120.6(2) . . ?
C47 C46 H46 119.7 . . ?
C46 C47 H47 120.2 . . ?
C46 C47 C48 119.5(2) . . ?
C48 C47 H47 120.2 . . ?
C47 C48 H48 120.0 . . ?
C49 C48 C47 119.9(2) . . ?
C49 C48 H48 120.0 . . ?
C44 C49 H49 119.4 . . ?
C48 C49 C44 121.20(19) . . ?
C48 C49 H49 119.4 . . ?
C51 C50 P3 117.20(14) . . ?
C55 C50 P3 124.31(15) . . ?
C55 C50 C51 118.45(18) . . ?
C50 C51 H51 119.4 . . ?
C52 C51 C50 121.14(19) . . ?
C52 C51 H51 119.4 . . ?
C51 C52 H52 120.1 . . ?
C53 C52 C51 119.8(2) . . ?
C53 C52 H52 120.1 . . ?
C52 C53 H53 120.2 . . ?
C52 C53 C54 119.7(2) . . ?
C54 C53 H53 120.2 . . ?
C53 C54 H54 119.8 . . ?
C53 C54 C55 120.4(2) . . ?
C55 C54 H54 119.8 . . ?
C50 C55 H55 119.8 . . ?
C54 C55 C50 120.5(2) . . ?
C54 C55 H55 119.8 . . ?
O1 C56 H56A 110.4 . . ?
O1 C56 H56B 110.4 . . ?
O1 C56 C57 106.6(2) . . ?
H56A C56 H56B 108.6 . . ?
C57 C56 H56A 110.4 . . ?
C57 C56 H56B 110.4 . . ?
C56 C57 H57A 110.6 . . ?
C56 C57 H57B 110.6 . . ?
C56 C57 C58 105.6(2) . . ?
H57A C57 H57B 108.8 . . ?
C58 C57 H57A 110.6 . . ?
C58 C57 H57B 110.6 . . ?
C57 C58 H58A 111.1 . . ?
C57 C58 H58B 111.1 . . ?
H58A C58 H58B 109.0 . . ?
C59 C58 C57 103.5(2) . . ?
C59 C58 H58A 111.1 . . ?
C59 C58 H58B 111.1 . . ?
O1 C59 C58 104.5(2) . . ?
O1 C59 H59A 110.9 . . ?
O1 C59 H59B 110.9 . . ?
C58 C59 H59A 110.9 . . ?
C58 C59 H59B 110.9 . . ?
H59A C59 H59B 108.9 . . ?
C63 O2 C60 107.6(3) . . ?
O2 C60 H60C 109.9 . . ?
O2 C60 H60D 109.9 . . ?
O2 C60 C61 109.0(4) . . ?
H60C C60 H60D 108.3 . . ?
C61 C60 H60C 109.9 . . ?
C61 C60 H60D 109.9 . . ?
C60 C61 H61C 111.3 . . ?
C60 C61 H61D 111.3 . . ?
H61C C61 H61D 109.2 . . ?
C62 C61 C60 102.2(4) . . ?
C62 C61 H61C 111.3 . . ?
C62 C61 H61D 111.3 . . ?
C61 C62 H62C 111.5 . . ?
C61 C62 H62D 111.5 . . ?
H62C C62 H62D 109.4 . . ?
C63 C62 C61 101.1(5) . . ?
C63 C62 H62C 111.5 . . ?
C63 C62 H62D 111.5 . . ?
O2 C63 C62 109.0(4) . . ?
O2 C63 H63C 109.9 . . ?
O2 C63 H63D 109.9 . . ?
C62 C63 H63C 109.9 . . ?
C62 C63 H63D 109.9 . . ?
H63C C63 H63D 108.3 . . ?
C67 O3 C64 109.2(6) . . ?
O3 C64 H64A 110.3 . . ?
O3 C64 H64B 110.3 . . ?
O3 C64 C65 107.2(5) . . ?
H64A C64 H64B 108.5 . . ?
C65 C64 H64A 110.3 . . ?
C65 C64 H64B 110.3 . . ?
C64 C65 H65A 111.4 . . ?
C64 C65 H65B 111.4 . . ?
H65A C65 H65B 109.2 . . ?
C66 C65 C64 102.0(5) . . ?
C66 C65 H65A 111.4 . . ?
C66 C65 H65B 111.4 . . ?
C65 C66 H66A 111.4 . . ?
C65 C66 H66B 111.4 . . ?
H66A C66 H66B 109.2 . . ?
C67 C66 C65 102.0(4) . . ?
C67 C66 H66A 111.4 . . ?
C67 C66 H66B 111.4 . . ?
O3 C67 C66 107.7(6) . . ?
O3 C67 H67A 110.2 . . ?
O3 C67 H67B 110.2 . . ?
C66 C67 H67A 110.2 . . ?
C66 C67 H67B 110.2 . . ?
H67A C67 H67B 108.5 . . ?
C67A O3A C64A 109.8(11) . . ?
O3A C64A H64C 110.4 . . ?
O3A C64A H64D 110.4 . . ?
O3A C64A C65A 106.5(10) . . ?
H64C C64A H64D 108.6 . . ?
C65A C64A H64C 110.4 . . ?
C65A C64A H64D 110.4 . . ?
C64A C65A H65C 110.8 . . ?
C64A C65A H65D 110.8 . . ?
C64A C65A C66A 104.9(10) . . ?
H65C C65A H65D 108.8 . . ?
C66A C65A H65C 110.8 . . ?
C66A C65A H65D 110.8 . . ?
C65A C66A H66C 110.9 . . ?
C65A C66A H66D 110.9 . . ?
H66C C66A H66D 108.9 . . ?
C67A C66A C65A 104.4(12) . . ?
C67A C66A H66C 110.9 . . ?
C67A C66A H66D 110.9 . . ?
O3A C67A C66A 104.1(10) . . ?
O3A C67A H67C 110.9 . . ?
O3A C67A H67D 110.9 . . ?
C66A C67A H67C 110.9 . . ?
C66A C67A H67D 110.9 . . ?
H67C C67A H67D 109.0 . . ?
C63A O2A C60A 109.1(10) . . ?
O2A C60A H60A 110.1 . . ?
O2A C60A H60B 110.1 . . ?
O2A C60A C61A 108.1(13) . . ?
H60A C60A H60B 108.4 . . ?
C61A C60A H60A 110.1 . . ?
C61A C60A H60B 110.1 . . ?
C60A C61A H61A 111.0 . . ?
C60A C61A H61B 111.0 . . ?
H61A C61A H61B 109.0 . . ?
C62A C61A C60A 103.6(14) . . ?
C62A C61A H61A 111.0 . . ?
C62A C61A H61B 111.0 . . ?
C61A C62A H62A 110.6 . . ?
C61A C62A H62B 110.6 . . ?
H62A C62A H62B 108.7 . . ?
C63A C62A C61A 105.8(11) . . ?
C63A C62A H62A 110.6 . . ?
C63A C62A H62B 110.6 . . ?
O2A C63A C62A 108.1(9) . . ?
O2A C63A H63A 110.1 . . ?
O2A C63A H63B 110.1 . . ?
C62A C63A H63A 110.1 . . ?
C62A C63A H63B 110.1 . . ?
H63A C63A H63B 108.4 . . ?

loop_
_geom_bond_atom_site_label_1
_geom_bond_atom_site_label_2
_geom_bond_distance
_geom_bond_site_symmetry_2
_geom_bond_publ_flag
Ru1 Zn1 2.5396(3) . ?
Ru1 P1 2.3568(4) . ?
Ru1 P2 2.3648(4) . ?
Ru1 P3 2.3347(4) . ?
Ru1 C2 2.1744(17) . ?
Ru1 C20 2.1122(18) . ?
Ru1 H1 1.73(2) . ?
Zn1 O1 2.2403(15) . ?
Zn1 C1 1.956(2) . ?
Zn1 C2 2.3138(17) . ?
Zn1 H1 1.77(2) . ?
P1 C7 1.8136(19) . ?
P1 C8 1.8336(18) . ?
P1 C14 1.8265(18) . ?
P2 C21 1.8027(18) . ?
P2 C26 1.8413(19) . ?
P2 C32 1.8271(19) . ?
P3 C38 1.8602(18) . ?
P3 C44 1.8342(19) . ?
P3 C50 1.8459(19) . ?
O1 C56 1.438(3) . ?
O1 C59 1.435(3) . ?
C1 H1A 0.9600 . ?
C1 H1B 0.9600 . ?
C1 H1C 0.9600 . ?
C2 C3 1.398(3) . ?
C2 C7 1.417(3) . ?
C3 H3 0.9300 . ?
C3 C4 1.398(3) . ?
C4 H4 0.9300 . ?
C4 C5 1.385(4) . ?
C5 H5 0.9300 . ?
C5 C6 1.394(3) . ?
C6 H6 0.9300 . ?
C6 C7 1.391(3) . ?
C8 C9 1.389(3) . ?
C8 C13 1.389(3) . ?
C9 H9 0.9300 . ?
C9 C10 1.388(3) . ?
C10 H10 0.9300 . ?
C10 C11 1.372(4) . ?
C11 H11 0.9300 . ?
C11 C12 1.380(4) . ?
C12 H12 0.9300 . ?
C12 C13 1.390(3) . ?
C13 H13 0.9300 . ?
C14 C15 1.390(3) . ?
C14 C19 1.375(3) . ?
C15 H15 0.9300 . ?
C15 C16 1.384(3) . ?
C16 H16 0.9300 . ?
C16 C17 1.378(3) . ?
C17 H17 0.9300 . ?
C17 C18 1.373(3) . ?
C18 H18 0.9300 . ?
C18 C19 1.393(3) . ?
C19 H19 0.9300 . ?
C20 C21 1.408(3) . ?
C20 C25 1.407(2) . ?
C21 C22 1.395(3) . ?
C22 H22 0.9300 . ?
C22 C23 1.385(3) . ?
C23 H23 0.9300 . ?
C23 C24 1.389(3) . ?
C24 H24 0.9300 . ?
C24 C25 1.390(3) . ?
C25 H25 0.9300 . ?
C26 C27 1.394(3) . ?
C26 C31 1.392(3) . ?
C27 H27 0.9300 . ?
C27 C28 1.391(3) . ?
C28 H28 0.9300 . ?
C28 C29 1.377(4) . ?
C29 H29 0.9300 . ?
C29 C30 1.380(4) . ?
C30 H30 0.9300 . ?
C30 C31 1.392(3) . ?
C31 H31 0.9300 . ?
C32 C33 1.391(3) . ?
C32 C37 1.399(3) . ?
C33 H33 0.9300 . ?
C33 C34 1.394(3) . ?
C34 H34 0.9300 . ?
C34 C35 1.385(4) . ?
C35 H35 0.9300 . ?
C35 C36 1.377(4) . ?
C36 H36 0.9300 . ?
C36 C37 1.387(3) . ?
C37 H37 0.9300 . ?
C38 C39 1.391(3) . ?
C38 C43 1.398(3) . ?
C39 H39 0.9300 . ?
C39 C40 1.392(3) . ?
C40 H40 0.9300 . ?
C40 C41 1.386(3) . ?
C41 H41 0.9300 . ?
C41 C42 1.385(3) . ?
C42 H42 0.9300 . ?
C42 C43 1.388(3) . ?
C43 H43 0.9300 . ?
C44 C45 1.393(3) . ?
C44 C49 1.396(3) . ?
C45 H45 0.9300 . ?
C45 C46 1.388(3) . ?
C46 H46 0.9300 . ?
C46 C47 1.382(3) . ?
C47 H47 0.9300 . ?
C47 C48 1.387(3) . ?
C48 H48 0.9300 . ?
C48 C49 1.385(3) . ?
C49 H49 0.9300 . ?
C50 C51 1.393(3) . ?
C50 C55 1.391(3) . ?
C51 H51 0.9300 . ?
C51 C52 1.388(3) . ?
C52 H52 0.9300 . ?
C52 C53 1.384(3) . ?
C53 H53 0.9300 . ?
C53 C54 1.386(3) . ?
C54 H54 0.9300 . ?
C54 C55 1.389(3) . ?
C55 H55 0.9300 . ?
C56 H56A 0.9700 . ?
C56 H56B 0.9700 . ?
C56 C57 1.510(3) . ?
C57 H57A 0.9700 . ?
C57 H57B 0.9700 . ?
C57 C58 1.514(4) . ?
C58 H58A 0.9700 . ?
C58 H58B 0.9700 . ?
C58 C59 1.511(4) . ?
C59 H59A 0.9700 . ?
C59 H59B 0.9700 . ?
O2 C60 1.407(4) . ?
O2 C63 1.399(4) . ?
C60 H60C 0.9700 . ?
C60 H60D 0.9700 . ?
C60 C61 1.513(4) . ?
C61 H61C 0.9700 . ?
C61 H61D 0.9700 . ?
C61 C62 1.508(4) . ?
C62 H62C 0.9700 . ?
C62 H62D 0.9700 . ?
C62 C63 1.503(4) . ?
C63 H63C 0.9700 . ?
C63 H63D 0.9700 . ?
O3 C64 1.409(4) . ?
O3 C67 1.404(4) . ?
C64 H64A 0.9700 . ?
C64 H64B 0.9700 . ?
C64 C65 1.507(4) . ?
C65 H65A 0.9700 . ?
C65 H65B 0.9700 . ?
C65 C66 1.506(4) . ?
C66 H66A 0.9700 . ?
C66 H66B 0.9700 . ?
C66 C67 1.503(4) . ?
C67 H67A 0.9700 . ?
C67 H67B 0.9700 . ?
O3A C64A 1.408(4) . ?
O3A C67A 1.406(5) . ?
C64A H64C 0.9700 . ?
C64A H64D 0.9700 . ?
C64A C65A 1.503(4) . ?
C65A H65C 0.9700 . ?
C65A H65D 0.9700 . ?
C65A C66A 1.504(4) . ?
C66A H66C 0.9700 . ?
C66A H66D 0.9700 . ?
C66A C67A 1.500(4) . ?
C67A H67C 0.9700 . ?
C67A H67D 0.9700 . ?
O2A C60A 1.402(5) . ?
O2A C63A 1.396(5) . ?
C60A H60A 0.9700 . ?
C60A H60B 0.9700 . ?
C60A C61A 1.505(4) . ?
C61A H61A 0.9700 . ?
C61A H61B 0.9700 . ?
C61A C62A 1.505(4) . ?
C62A H62A 0.9700 . ?
C62A H62B 0.9700 . ?
C62A C63A 1.504(4) . ?
C63A H63A 0.9700 . ?
C63A H63B 0.9700 . ?
